data_1531657
loop_
_publ_author_name
'Jirak, Z.'
'Dlouha, M.'
'Knizek, K.'
'Hejtmanek, J.'
'Hervieu, M.'
'Pollert, E.'
'Marysko, M.'
'Vratislav, S.'
'Kuzel, R.'

_publ_section_title
;
 Structure and magnetism in the Pr1-x Nax Mn O3 perovskites (0 <= x <=
 0.2)
;
_journal_name_full 'Journal of Magnetism and Magnetic Materials'
_journal_page_first 275
_journal_page_last 287
_journal_volume 250
_journal_year 2002
_chemical_formula_sum 'Mn Na0.05 O3 Pr0.95'
_chemical_name_systematic '(Pr0.95 Na0.05) (Mn O3)'
_space_group_IT_number 62
_symmetry_space_group_name_Hall '-P 2c 2ab'
_symmetry_space_group_name_H-M 'P b n m'
_cell_angle_alpha 90
_cell_angle_beta 90
_cell_angle_gamma 90
_cell_formula_units_Z 4
_cell_length_a 5.456
_cell_length_b 5.651
_cell_length_c 7.629
_cell_volume 235.216
_citation_journal_id_ASTM JMMMDC
_cod_data_source_file Jirak_JMMMDC_2002_1165.cif
_cod_data_source_block Mn1Na0.05O3Pr0.95
_cod_original_cell_volume 235.2162
_cod_original_sg_symbol_Hall '-P 2ac 2n (z,x,y)'
_cod_original_formula_sum 'Mn1 Na0.05 O3 Pr0.95'
_cod_database_code 1531657

loop_
_symmetry_equiv_pos_as_xyz
x,y,z
x+1/2,-y+1/2,-z
-x+1/2,y+1/2,-z+1/2
-x,-y,z+1/2
-x,-y,-z
-x-1/2,y-1/2,z
x-1/2,-y-1/2,z-1/2
x,y,-z-1/2

loop_
_atom_site_label
_atom_site_type_symbol
_atom_site_fract_x
_atom_site_fract_y
_atom_site_fract_z
_atom_site_occupancy
_atom_site_U_iso_or_equiv
O2 O-2 0.717 0.304 0.042 1 0.0
Mn1 Mn+3 0.5 0 0 1 0.0
O1 O-2 0.079 0.485 0.25 1 0.0
Pr1 Pr+3 -0.018 0.051 0.25 0.95 0.0
Na1 Na+1 -0.018 0.051 0.25 0.05 0.0
